data_7013280
loop_
_publ_author_name
'Masuda, Jason D.'
'Wei, Pingrong'
'Stephan, Douglas W.'

_publ_section_title
;
 Nickel and palladium phosphinimine-imine ligand complexes
;
_journal_issue 18
_journal_name_full 'Dalton Transactions'
_journal_page_first 3500
_journal_paper_doi 10.1039/b306110h
_journal_year 2003
_chemical_formula_sum 'C59 H70 Br Cl4 N2 Ni P2'
_chemical_formula_weight 1149.53
_space_group_IT_number 14
_symmetry_cell_setting monoclinic
_symmetry_space_group_name_Hall '-P 2ybc'
_symmetry_space_group_name_H-M 'P 1 21/c 1'
_atom_sites_solution_hydrogens geom
_atom_sites_solution_primary direct
_atom_sites_solution_secondary difmap
_audit_creation_method SHELXL-97
_cell_angle_alpha 90.00
_cell_angle_beta 104.11(3)
_cell_angle_gamma 90.00
_cell_formula_units_Z 4
_cell_length_a 23.05(3)
_cell_length_b 10.399(15)
_cell_length_c 24.60(3)
_cell_measurement_temperature 293(2)
_cell_measurement_theta_max 50.0
_cell_measurement_theta_min 2.0
_cell_volume 5719(13)
_computing_structure_refinement 'SHELXL-97 (Sheldrick, 1997)'
_computing_structure_solution 'SHELXS-97 (Sheldrick, 1990)'
_diffrn_ambient_temperature 293(2)
_diffrn_measured_fraction_theta_full 0.964
_diffrn_measured_fraction_theta_max 0.964
_diffrn_radiation_monochromator graphite
_diffrn_radiation_source 'fine-focus sealed tube'
_diffrn_radiation_type MoK\a
_diffrn_radiation_wavelength 0.71073
_diffrn_reflns_av_R_equivalents 0.2008
_diffrn_reflns_av_sigmaI/netI 0.1384
_diffrn_reflns_limit_h_max 25
_diffrn_reflns_limit_h_min -25
_diffrn_reflns_limit_k_max 11
_diffrn_reflns_limit_k_min -8
_diffrn_reflns_limit_l_max 27
_diffrn_reflns_limit_l_min -24
_diffrn_reflns_number 19576
_diffrn_reflns_theta_full 23.59
_diffrn_reflns_theta_max 23.59
_diffrn_reflns_theta_min 1.82
_exptl_absorpt_coefficient_mu 1.319
_exptl_absorpt_correction_T_max 0.191327
_exptl_absorpt_correction_T_min 0.097503
_exptl_absorpt_correction_type sadabs
_exptl_crystal_density_diffrn 1.335
_exptl_crystal_density_method 'not measured'
_exptl_crystal_F_000 2396
_exptl_crystal_size_max 0.27
_exptl_crystal_size_mid 0.22
_exptl_crystal_size_min 0.21
_refine_diff_density_max 0.919
_refine_diff_density_min -1.082
_refine_diff_density_rms 0.104
_refine_ls_extinction_method none
_refine_ls_goodness_of_fit_ref 1.160
_refine_ls_hydrogen_treatment mixed
_refine_ls_matrix_type full
_refine_ls_number_parameters 597
_refine_ls_number_reflns 8239
_refine_ls_number_restraints 4
_refine_ls_restrained_S_all 1.168
_refine_ls_R_factor_all 0.1321
_refine_ls_R_factor_gt 0.0784
_refine_ls_shift/su_max 0.004
_refine_ls_shift/su_mean 0.000
_refine_ls_structure_factor_coef Fsqd
_refine_ls_weighting_details 'calc w=1/[\s^2^(Fo^2^)+(0.1656P)^2^+0.0000P] where P=(Fo^2^+2Fc^2^)/3'
_refine_ls_weighting_scheme calc
_refine_ls_wR_factor_gt 0.1903
_refine_ls_wR_factor_ref 0.2251
_reflns_number_gt 4880
_reflns_number_total 8239
_reflns_threshold_expression >2sigma(I)
_cod_data_source_file b306110h.txt
_cod_data_source_block NiBr((C6H3i-Pr2)NC(Me)CHPPh2(NC6H3i-Pr2))(PPh3)
_cod_original_cell_volume 5719(14)
_cod_original_sg_symbol_H-M P2(1)/c
_cod_database_code 7013280

loop_
_symmetry_equiv_pos_as_xyz
'x, y, z'
'-x, y+1/2, -z+1/2'
'-x, -y, -z'
'x, -y-1/2, z-1/2'

loop_
_atom_site_label
_atom_site_type_symbol
_atom_site_fract_x
_atom_site_fract_y
_atom_site_fract_z
_atom_site_U_iso_or_equiv
_atom_site_adp_type
_atom_site_occupancy
_atom_site_symmetry_multiplicity
_atom_site_calc_flag
_atom_site_refinement_flags
_atom_site_disorder_assembly
_atom_site_disorder_group
Ni1 Ni 0.22208(5) 0.72900(8) 0.43420(3) 0.0390(3) Uani 1 1 d . . .
Br1 Br 0.20656(5) 0.50976(7) 0.41426(3) 0.0643(3) Uani 1 1 d . . .
Cl1 Cl 0.1941(3) 0.2843(5) 0.00435(18) 0.1571(16) Uiso 1 1 d D . .
Cl2 Cl 0.1101(3) 0.2452(6) 0.0707(2) 0.211(2) Uiso 1 1 d D . .
Cl3 Cl 0.5060(7) 1.2299(17) 0.2274(6) 0.442(8) Uiso 1 1 d D . .
Cl4 Cl 0.5261(9) 1.4239(17) 0.3146(8) 0.507(10) Uiso 1 1 d D . .
P1 P 0.18514(9) 0.92804(17) 0.37370(7) 0.0378(5) Uani 1 1 d . . .
P2 P 0.23864(10) 0.68927(18) 0.52457(7) 0.0425(5) Uani 1 1 d . . .
N1 N 0.1884(3) 0.7813(5) 0.3571(2) 0.0449(16) Uani 1 1 d . . .
N2 N 0.3287(3) 0.9055(5) 0.4035(2) 0.0430(16) Uani 1 1 d . . .
H2A H 0.3075 0.8609 0.3764 0.052 Uiso 1 1 calc R . .
C1 C 0.1928(4) 1.0444(7) 0.3215(3) 0.0441(19) Uani 1 1 d . . .
C2 C 0.1755(4) 1.0131(7) 0.2653(3) 0.055(2) Uani 1 1 d . . .
H2B H 0.1655 0.9286 0.2546 0.066 Uiso 1 1 calc R . .
C3 C 0.1729(5) 1.1066(8) 0.2245(3) 0.071(3) Uani 1 1 d . . .
H3A H 0.1614 1.0850 0.1867 0.085 Uiso 1 1 calc R . .
C4 C 0.1875(5) 1.2322(8) 0.2407(4) 0.074(3) Uani 1 1 d . . .
H4A H 0.1870 1.2947 0.2135 0.089 Uiso 1 1 calc R . .
C5 C 0.2027(5) 1.2657(8) 0.2963(3) 0.064(3) Uani 1 1 d . . .
H5A H 0.2111 1.3509 0.3068 0.077 Uiso 1 1 calc R . .
C6 C 0.2055(4) 1.1719(7) 0.3368(3) 0.052(2) Uani 1 1 d . . .
H6A H 0.2159 1.1944 0.3746 0.063 Uiso 1 1 calc R . .
C7 C 0.1168(4) 0.9824(7) 0.3905(3) 0.049(2) Uani 1 1 d . . .
C8 C 0.0797(4) 1.0784(8) 0.3611(3) 0.060(2) Uani 1 1 d . . .
H8A H 0.0904 1.1205 0.3316 0.072 Uiso 1 1 calc R . .
C9 C 0.0274(5) 1.1116(9) 0.3754(4) 0.071(3) Uani 1 1 d . . .
H9A H 0.0039 1.1778 0.3562 0.086 Uiso 1 1 calc R . .
C10 C 0.0097(4) 1.0490(10) 0.4171(4) 0.072(3) Uani 1 1 d . . .
H10A H -0.0262 1.0711 0.4257 0.086 Uiso 1 1 calc R . .
C11 C 0.0441(4) 0.9548(9) 0.4460(3) 0.063(2) Uani 1 1 d . . .
H11A H 0.0321 0.9127 0.4748 0.076 Uiso 1 1 calc R . .
C12 C 0.0968(4) 0.9206(8) 0.4332(3) 0.056(2) Uani 1 1 d . . .
H12A H 0.1197 0.8549 0.4534 0.067 Uiso 1 1 calc R . .
C13 C 0.3896(4) 0.9269(8) 0.4036(3) 0.047(2) Uani 1 1 d . . .
C14 C 0.4315(4) 0.8353(8) 0.4261(3) 0.051(2) Uani 1 1 d . . .
C15 C 0.4911(4) 0.8538(10) 0.4235(4) 0.071(3) Uani 1 1 d . . .
H15A H 0.5196 0.7927 0.4395 0.085 Uiso 1 1 calc R . .
C16 C 0.5081(5) 0.9573(10) 0.3985(4) 0.073(3) Uani 1 1 d . . .
H16A H 0.5478 0.9684 0.3974 0.088 Uiso 1 1 calc R . .
C17 C 0.4652(5) 1.0462(10) 0.3747(4) 0.074(3) Uani 1 1 d . . .
H17A H 0.4768 1.1174 0.3570 0.088 Uiso 1 1 calc R . .
C18 C 0.4053(4) 1.0348(8) 0.3760(3) 0.055(2) Uani 1 1 d . . .
C19 C 0.4169(5) 0.7159(8) 0.4575(4) 0.066(2) Uani 1 1 d . . .
H19A H 0.3733 0.7091 0.4509 0.079 Uiso 1 1 calc R . .
C20 C 0.4403(6) 0.5924(9) 0.4375(4) 0.087(3) Uani 1 1 d . . .
H20A H 0.4229 0.5814 0.3982 0.130 Uiso 1 1 calc R . .
H20B H 0.4296 0.5208 0.4577 0.130 Uiso 1 1 calc R . .
H20C H 0.4830 0.5971 0.4440 0.130 Uiso 1 1 calc R . .
C21 C 0.4434(6) 0.7297(10) 0.5202(4) 0.093(4) Uani 1 1 d . . .
H21A H 0.4282 0.8065 0.5334 0.139 Uiso 1 1 calc R . .
H21B H 0.4861 0.7351 0.5274 0.139 Uiso 1 1 calc R . .
H21C H 0.4325 0.6565 0.5393 0.139 Uiso 1 1 calc R . .
C22 C 0.3596(4) 1.1357(8) 0.3498(3) 0.064(2) Uani 1 1 d . . .
H22A H 0.3202 1.1055 0.3526 0.077 Uiso 1 1 calc R . .
C23 C 0.3572(6) 1.1574(12) 0.2874(4) 0.106(4) Uani 1 1 d . . .
H23A H 0.3488 1.0773 0.2676 0.159 Uiso 1 1 calc R . .
H23B H 0.3949 1.1902 0.2836 0.159 Uiso 1 1 calc R . .
H23C H 0.3262 1.2181 0.2719 0.159 Uiso 1 1 calc R . .
C24 C 0.3724(6) 1.2627(10) 0.3814(4) 0.100(4) Uani 1 1 d . . .
H24A H 0.3729 1.2492 0.4201 0.149 Uiso 1 1 calc R . .
H24B H 0.3417 1.3238 0.3654 0.149 Uiso 1 1 calc R . .
H24C H 0.4105 1.2951 0.3786 0.149 Uiso 1 1 calc R . .
C25 C 0.3034(4) 0.9470(6) 0.4402(3) 0.042(2) Uani 1 1 d . . .
C26 C 0.3374(4) 1.0275(8) 0.4889(3) 0.063(3) Uani 1 1 d . . .
H26A H 0.3778 1.0392 0.4859 0.095 Uiso 1 1 calc R . .
H26B H 0.3376 0.9845 0.5235 0.095 Uiso 1 1 calc R . .
H26C H 0.3183 1.1098 0.4883 0.095 Uiso 1 1 calc R . .
C27 C 0.2396(3) 0.9200(6) 0.4385(3) 0.0355(17) Uani 1 1 d . . .
H27A H 0.2264 0.9621 0.4691 0.043 Uiso 1 1 calc R . .
C28 C 0.1660(4) 0.7067(6) 0.3071(2) 0.0396(19) Uani 1 1 d . . .
C29 C 0.2072(4) 0.6780(6) 0.2737(3) 0.0433(19) Uani 1 1 d . . .
C30 C 0.1878(4) 0.6060(7) 0.2259(3) 0.050(2) Uani 1 1 d . . .
H30A H 0.2138 0.5891 0.2033 0.060 Uiso 1 1 calc R . .
C31 C 0.1309(5) 0.5587(8) 0.2110(3) 0.062(2) Uani 1 1 d . . .
H31A H 0.1189 0.5102 0.1784 0.074 Uiso 1 1 calc R . .
C32 C 0.0901(5) 0.5823(8) 0.2441(3) 0.069(3) Uani 1 1 d . . .
H32A H 0.0768 0.4997 0.2548 0.083 Uiso 1 1 calc R . .
H32B H 0.0554 0.6243 0.2205 0.083 Uiso 1 1 calc R . .
C33 C 0.1088(4) 0.6564(7) 0.2932(3) 0.049(2) Uani 1 1 d . . .
C34 C 0.2715(4) 0.7190(8) 0.2903(3) 0.058(2) Uani 1 1 d . . .
H34A H 0.2766 0.7755 0.3230 0.070 Uiso 1 1 calc R . .
C35 C 0.2919(5) 0.7934(10) 0.2440(4) 0.084(3) Uani 1 1 d . . .
H35A H 0.2656 0.8650 0.2320 0.127 Uiso 1 1 calc R . .
H35B H 0.2908 0.7373 0.2128 0.127 Uiso 1 1 calc R . .
H35C H 0.3319 0.8242 0.2585 0.127 Uiso 1 1 calc R . .
C36 C 0.3125(6) 0.6035(11) 0.3070(4) 0.100(4) Uani 1 1 d . . .
H36A H 0.3005 0.5559 0.3359 0.150 Uiso 1 1 calc R . .
H36B H 0.3530 0.6325 0.3208 0.150 Uiso 1 1 calc R . .
H36C H 0.3100 0.5491 0.2750 0.150 Uiso 1 1 calc R . .
C37 C 0.0628(5) 0.6810(9) 0.3269(3) 0.064(2) Uani 1 1 d . . .
H37A H 0.0843 0.7207 0.3622 0.077 Uiso 1 1 calc R . .
C38 C 0.0168(5) 0.7755(12) 0.2987(4) 0.095(3) Uani 1 1 d . . .
H38A H 0.0361 0.8519 0.2900 0.142 Uiso 1 1 calc R . .
H38B H -0.0085 0.7970 0.3232 0.142 Uiso 1 1 calc R . .
H38C H -0.0071 0.7387 0.2648 0.142 Uiso 1 1 calc R . .
C39 C 0.0364(6) 0.5570(12) 0.3423(4) 0.104(4) Uani 1 1 d . . .
H39A H 0.0681 0.5004 0.3605 0.156 Uiso 1 1 calc R . .
H39B H 0.0132 0.5167 0.3090 0.156 Uiso 1 1 calc R . .
H39C H 0.0113 0.5753 0.3672 0.156 Uiso 1 1 calc R . .
C40 C 0.3602(5) 0.3958(8) 0.5472(4) 0.078(3) Uani 1 1 d . . .
H40A H 0.3884 0.3657 0.5290 0.094 Uiso 1 1 calc R . .
C41 C 0.3552(5) 0.3396(9) 0.5969(4) 0.081(3) Uani 1 1 d . . .
H41A H 0.3795 0.2705 0.6117 0.097 Uiso 1 1 calc R . .
C42 C 0.3150(5) 0.3853(9) 0.6237(4) 0.075(3) Uani 1 1 d . . .
H42A H 0.3113 0.3463 0.6567 0.090 Uiso 1 1 calc R . .
C43 C 0.2789(5) 0.4905(8) 0.6024(3) 0.065(3) Uani 1 1 d . . .
H43A H 0.2520 0.5221 0.6219 0.078 Uiso 1 1 calc R . .
C44 C 0.2825(4) 0.5483(7) 0.5526(3) 0.0432(19) Uani 1 1 d . . .
C45 C 0.3231(4) 0.4967(8) 0.5249(3) 0.060(2) Uani 1 1 d . . .
H45A H 0.3253 0.5310 0.4905 0.072 Uiso 1 1 calc R . .
C46 C 0.1665(4) 0.6657(7) 0.5427(3) 0.0439(19) Uani 1 1 d . . .
C47 C 0.1599(4) 0.6887(7) 0.5974(3) 0.054(2) Uani 1 1 d . . .
H47A H 0.1923 0.7174 0.6251 0.064 Uiso 1 1 calc R . .
C48 C 0.1059(5) 0.6690(8) 0.6098(4) 0.062(2) Uani 1 1 d . . .
H48A H 0.1022 0.6804 0.6463 0.074 Uiso 1 1 calc R . .
C49 C 0.0556(5) 0.6311(8) 0.5673(4) 0.073(3) Uani 1 1 d . . .
H49A H 0.0408 0.5514 0.5793 0.087 Uiso 1 1 calc R . .
H49B H 0.0247 0.6953 0.5658 0.087 Uiso 1 1 calc R . .
C50 C 0.0611(4) 0.6132(8) 0.5139(4) 0.064(2) Uani 1 1 d . . .
H50A H 0.0278 0.5903 0.4858 0.077 Uiso 1 1 calc R . .
C51 C 0.1158(4) 0.6288(8) 0.5014(3) 0.053(2) Uani 1 1 d . . .
H51A H 0.1191 0.6146 0.4650 0.064 Uiso 1 1 calc R . .
C52 C 0.2728(4) 0.8135(7) 0.5745(3) 0.046(2) Uani 1 1 d . . .
C53 C 0.3310(5) 0.8025(8) 0.6058(3) 0.061(2) Uani 1 1 d . . .
H53A H 0.3529 0.7292 0.6021 0.073 Uiso 1 1 calc R . .
C54 C 0.3582(5) 0.8998(9) 0.6434(3) 0.072(3) Uani 1 1 d . . .
H54A H 0.3975 0.8914 0.6643 0.087 Uiso 1 1 calc R . .
C55 C 0.3253(6) 1.0070(9) 0.6486(4) 0.075(3) Uani 1 1 d . . .
H55A H 0.3425 1.0713 0.6736 0.090 Uiso 1 1 calc R . .
C56 C 0.2674(6) 1.0211(8) 0.6173(4) 0.072(3) Uani 1 1 d . . .
H56A H 0.2460 1.0951 0.6209 0.086 Uiso 1 1 calc R . .
C57 C 0.2411(4) 0.9251(7) 0.5804(3) 0.048(2) Uani 1 1 d . . .
H57A H 0.2019 0.9350 0.5593 0.057 Uiso 1 1 calc R . .
C58 C 0.1325(7) 0.2209(18) 0.0056(7) 0.218(11) Uani 1 1 d D . .
H58A H 0.1349 0.1293 -0.0008 0.262 Uiso 1 1 calc R . .
H58B H 0.1018 0.2559 -0.0250 0.262 Uiso 1 1 calc R . .
C59 C 0.5172(18) 1.375(3) 0.2510(12) 0.36(2) Uiso 1 1 d D . .
H59B H 0.5523 1.4051 0.2396 0.434 Uiso 1 1 calc R . .
H59A H 0.4839 1.4250 0.2293 0.434 Uiso 1 1 calc R . .

loop_
_atom_site_aniso_label
_atom_site_aniso_U_11
_atom_site_aniso_U_22
_atom_site_aniso_U_33
_atom_site_aniso_U_23
_atom_site_aniso_U_13
_atom_site_aniso_U_12
Ni1 0.0560(7) 0.0327(5) 0.0297(5) 0.0002(3) 0.0133(4) -0.0004(5)
Br1 0.1091(9) 0.0377(4) 0.0440(5) -0.0024(3) 0.0145(5) -0.0041(5)
P1 0.0493(14) 0.0347(9) 0.0308(9) 0.0009(7) 0.0125(9) 0.0046(9)
P2 0.0600(16) 0.0371(10) 0.0321(9) 0.0036(8) 0.0144(9) -0.0014(10)
N1 0.068(5) 0.042(3) 0.026(3) -0.001(2) 0.013(3) 0.005(3)
N2 0.051(5) 0.043(3) 0.037(3) -0.012(3) 0.015(3) -0.005(3)
C1 0.055(6) 0.041(4) 0.040(4) 0.006(3) 0.018(4) 0.003(4)
C2 0.076(7) 0.044(4) 0.046(4) 0.002(4) 0.015(4) 0.000(4)
C3 0.112(9) 0.057(6) 0.041(4) 0.010(4) 0.014(5) 0.019(6)
C4 0.116(10) 0.048(5) 0.063(5) 0.024(4) 0.032(6) 0.013(5)
C5 0.081(8) 0.042(5) 0.069(6) 0.011(4) 0.017(5) -0.002(5)
C6 0.068(7) 0.045(4) 0.048(4) -0.001(4) 0.021(4) -0.003(4)
C7 0.068(7) 0.039(4) 0.046(4) -0.004(3) 0.025(4) 0.003(4)
C8 0.075(7) 0.057(5) 0.046(4) 0.003(4) 0.010(4) 0.025(5)
C9 0.066(7) 0.080(6) 0.064(5) 0.004(5) 0.007(5) 0.039(6)
C10 0.050(7) 0.105(7) 0.063(5) -0.007(5) 0.019(5) 0.020(6)
C11 0.053(6) 0.085(6) 0.057(5) 0.011(5) 0.023(5) 0.013(5)
C12 0.068(7) 0.050(5) 0.057(5) 0.000(4) 0.028(5) 0.006(4)
C13 0.048(6) 0.053(5) 0.045(4) -0.015(4) 0.021(4) -0.011(4)
C14 0.044(6) 0.050(5) 0.060(5) -0.004(4) 0.013(4) 0.002(4)
C15 0.035(6) 0.085(7) 0.090(6) 0.005(5) 0.010(5) 0.009(5)
C16 0.049(7) 0.079(7) 0.093(7) 0.017(6) 0.021(5) -0.004(6)
C17 0.075(8) 0.072(6) 0.079(6) 0.008(5) 0.028(6) -0.033(6)
C18 0.057(7) 0.053(5) 0.059(5) -0.004(4) 0.024(5) -0.002(4)
C19 0.060(7) 0.058(5) 0.083(6) 0.010(4) 0.025(5) -0.003(5)
C20 0.102(10) 0.067(6) 0.087(7) 0.006(5) 0.014(6) 0.007(6)
C21 0.129(11) 0.076(7) 0.082(7) 0.002(5) 0.043(7) -0.020(7)
C22 0.063(7) 0.057(5) 0.075(6) 0.017(4) 0.022(5) 0.000(5)
C23 0.113(11) 0.127(10) 0.069(6) 0.009(6) 0.003(6) 0.007(9)
C24 0.132(12) 0.076(7) 0.087(7) 0.002(5) 0.018(7) 0.014(7)
C25 0.066(6) 0.024(3) 0.037(4) 0.001(3) 0.013(4) -0.004(4)
C26 0.079(7) 0.068(5) 0.047(4) -0.014(4) 0.024(5) -0.031(5)
C27 0.036(5) 0.033(4) 0.039(4) -0.002(3) 0.013(3) -0.011(3)
C28 0.063(6) 0.028(4) 0.025(3) 0.000(3) 0.006(3) -0.001(4)
C29 0.060(6) 0.034(4) 0.035(4) -0.001(3) 0.009(4) 0.006(4)
C30 0.067(7) 0.044(4) 0.038(4) -0.005(3) 0.010(4) 0.006(4)
C31 0.078(8) 0.063(5) 0.037(4) -0.017(4) -0.001(4) 0.017(5)
C32 0.108(9) 0.047(5) 0.048(5) 0.005(4) 0.008(5) 0.002(5)
C33 0.063(7) 0.041(4) 0.033(4) -0.003(3) -0.005(4) -0.005(4)
C34 0.059(6) 0.075(6) 0.044(4) -0.022(4) 0.020(4) -0.009(5)
C35 0.090(9) 0.083(7) 0.094(7) 0.001(5) 0.048(6) 0.001(6)
C36 0.082(9) 0.122(10) 0.093(7) 0.042(7) 0.013(6) 0.025(8)
C37 0.066(7) 0.075(6) 0.051(5) -0.004(4) 0.014(5) -0.014(5)
C38 0.086(9) 0.112(9) 0.082(7) -0.008(6) 0.013(6) 0.015(8)
C39 0.104(11) 0.129(10) 0.083(7) -0.013(7) 0.032(7) -0.067(9)
C40 0.098(9) 0.053(6) 0.094(7) 0.017(5) 0.042(6) 0.021(6)
C41 0.082(9) 0.055(6) 0.099(7) 0.018(5) 0.010(6) 0.023(6)
C42 0.092(9) 0.066(6) 0.062(5) 0.020(5) 0.009(6) 0.014(6)
C43 0.094(8) 0.051(5) 0.052(5) 0.012(4) 0.025(5) 0.007(5)
C44 0.051(6) 0.037(4) 0.036(4) 0.003(3) 0.001(4) -0.007(4)
C45 0.071(7) 0.055(5) 0.057(5) 0.005(4) 0.022(5) 0.005(5)
C46 0.057(6) 0.040(4) 0.040(4) 0.007(3) 0.021(4) 0.001(4)
C47 0.059(6) 0.054(5) 0.047(4) 0.004(4) 0.011(4) -0.001(4)
C48 0.068(7) 0.062(5) 0.066(5) -0.002(4) 0.037(5) -0.004(5)
C49 0.081(9) 0.049(5) 0.099(7) 0.006(5) 0.044(7) -0.004(5)
C50 0.060(7) 0.067(6) 0.066(5) -0.007(4) 0.016(5) -0.017(5)
C51 0.063(7) 0.055(5) 0.040(4) -0.002(3) 0.009(4) -0.019(5)
C52 0.069(7) 0.046(4) 0.025(3) 0.004(3) 0.013(4) -0.014(4)
C53 0.081(8) 0.055(5) 0.047(4) 0.007(4) 0.016(5) -0.015(5)
C54 0.089(8) 0.078(7) 0.043(5) 0.008(4) 0.002(5) -0.045(6)
C55 0.119(11) 0.060(6) 0.050(5) -0.007(4) 0.030(6) -0.033(7)
C56 0.123(11) 0.053(5) 0.048(5) -0.003(4) 0.038(6) -0.017(6)
C57 0.064(6) 0.044(4) 0.039(4) -0.002(3) 0.019(4) -0.005(4)
C58 0.100(15) 0.28(2) 0.26(2) -0.19(2) 0.022(13) 0.027(15)

loop_
_atom_type_symbol
_atom_type_description
_atom_type_scat_dispersion_real
_atom_type_scat_dispersion_imag
_atom_type_scat_source
C C 0.0033 0.0016 'International Tables Vol C Tables 4.2.6.8 and 6.1.1.4'
H H 0.0000 0.0000 'International Tables Vol C Tables 4.2.6.8 and 6.1.1.4'
N N 0.0061 0.0033 'International Tables Vol C Tables 4.2.6.8 and 6.1.1.4'
P P 0.1023 0.0942 'International Tables Vol C Tables 4.2.6.8 and 6.1.1.4'
Ni Ni 0.3393 1.1124 'International Tables Vol C Tables 4.2.6.8 and 6.1.1.4'
Br Br -0.2901 2.4595 'International Tables Vol C Tables 4.2.6.8 and 6.1.1.4'
Cl Cl 0.1484 0.1585 'International Tables Vol C Tables 4.2.6.8 and 6.1.1.4'

loop_
_geom_angle_atom_site_label_1
_geom_angle_atom_site_label_2
_geom_angle_atom_site_label_3
_geom_angle
_geom_angle_site_symmetry_1
_geom_angle_site_symmetry_3
_geom_angle_publ_flag
N1 Ni1 C27 78.7(2) . . ?
N1 Ni1 P2 165.4(2) . . ?
C27 Ni1 P2 98.51(18) . . ?
N1 Ni1 Br1 93.63(18) . . ?
C27 Ni1 Br1 169.99(17) . . ?
P2 Ni1 Br1 90.50(7) . . ?
N1 Ni1 P1 38.07(17) . . ?
C27 Ni1 P1 43.4(2) . . ?
P2 Ni1 P1 133.42(8) . . ?
Br1 Ni1 P1 130.60(9) . . ?
N1 P1 C27 96.8(3) . . ?
N1 P1 C1 116.3(3) . . ?
C27 P1 C1 120.0(4) . . ?
N1 P1 C7 117.2(4) . . ?
C27 P1 C7 105.9(3) . . ?
C1 P1 C7 101.2(3) . . ?
N1 P1 Ni1 49.1(2) . . ?
C27 P1 Ni1 51.7(2) . . ?
C1 P1 Ni1 151.2(3) . . ?
C7 P1 Ni1 107.6(2) . . ?
C44 P2 C52 101.9(4) . . ?
C44 P2 C46 104.6(3) . . ?
C52 P2 C46 101.5(3) . . ?
C44 P2 Ni1 118.6(2) . . ?
C52 P2 Ni1 119.2(2) . . ?
C46 P2 Ni1 109.0(2) . . ?
C28 N1 P1 135.2(5) . . ?
C28 N1 Ni1 131.2(4) . . ?
P1 N1 Ni1 92.9(3) . . ?
C25 N2 C13 124.9(6) . . ?
C2 C1 C6 119.1(6) . . ?
C2 C1 P1 120.0(6) . . ?
C6 C1 P1 119.8(5) . . ?
C1 C2 C3 120.7(7) . . ?
C4 C3 C2 119.3(7) . . ?
C5 C4 C3 120.8(7) . . ?
C4 C5 C6 119.7(8) . . ?
C5 C6 C1 120.4(7) . . ?
C8 C7 C12 116.3(8) . . ?
C8 C7 P1 124.2(6) . . ?
C12 C7 P1 119.4(6) . . ?
C9 C8 C7 120.7(8) . . ?
C10 C9 C8 121.0(8) . . ?
C11 C10 C9 119.9(9) . . ?
C10 C11 C12 120.5(8) . . ?
C11 C12 C7 121.6(8) . . ?
C14 C13 C18 120.6(8) . . ?
C14 C13 N2 119.4(7) . . ?
C18 C13 N2 119.7(8) . . ?
C13 C14 C15 119.1(8) . . ?
C13 C14 C19 122.8(8) . . ?
C15 C14 C19 118.0(8) . . ?
C16 C15 C14 121.9(9) . . ?
C15 C16 C17 118.3(10) . . ?
C16 C17 C18 123.1(8) . . ?
C17 C18 C13 116.9(8) . . ?
C17 C18 C22 121.4(8) . . ?
C13 C18 C22 121.6(8) . . ?
C20 C19 C21 108.8(8) . . ?
C20 C19 C14 112.4(7) . . ?
C21 C19 C14 110.4(8) . . ?
C18 C22 C24 110.8(8) . . ?
C18 C22 C23 112.2(8) . . ?
C24 C22 C23 109.7(8) . . ?
N2 C25 C27 122.7(6) . . ?
N2 C25 C26 120.9(8) . . ?
C27 C25 C26 116.4(6) . . ?
C25 C27 P1 119.6(4) . . ?
C25 C27 Ni1 111.7(5) . . ?
P1 C27 Ni1 84.9(3) . . ?
C33 C28 C29 120.5(6) . . ?
C33 C28 N1 122.4(6) . . ?
C29 C28 N1 117.0(7) . . ?
C30 C29 C28 118.7(8) . . ?
C30 C29 C34 118.9(7) . . ?
C28 C29 C34 122.3(6) . . ?
C31 C30 C29 121.3(8) . . ?
C30 C31 C32 121.0(7) . . ?
C31 C32 C33 118.9(9) . . ?
C28 C33 C32 119.5(8) . . ?
C28 C33 C37 123.6(6) . . ?
C32 C33 C37 116.8(8) . . ?
C29 C34 C36 110.9(8) . . ?
C29 C34 C35 113.6(8) . . ?
C36 C34 C35 108.3(8) . . ?
C38 C37 C39 113.3(10) . . ?
C38 C37 C33 111.8(7) . . ?
C39 C37 C33 111.7(8) . . ?
C45 C40 C41 119.7(9) . . ?
C42 C41 C40 119.9(9) . . ?
C41 C42 C43 120.7(8) . . ?
C44 C43 C42 120.8(9) . . ?
C43 C44 C45 117.4(8) . . ?
C43 C44 P2 122.5(6) . . ?
C45 C44 P2 120.1(5) . . ?
C40 C45 C44 121.4(8) . . ?
C51 C46 C47 118.1(7) . . ?
C51 C46 P2 120.3(5) . . ?
C47 C46 P2 121.5(6) . . ?
C48 C47 C46 120.2(8) . . ?
C47 C48 C49 120.3(8) . . ?
C50 C49 C48 119.9(9) . . ?
C49 C50 C51 120.2(9) . . ?
C50 C51 C46 121.2(7) . . ?
C53 C52 C57 118.3(7) . . ?
C53 C52 P2 121.3(7) . . ?
C57 C52 P2 120.4(7) . . ?
C52 C53 C54 121.5(9) . . ?
C55 C54 C53 118.5(10) . . ?
C54 C55 C56 121.2(9) . . ?
C55 C56 C57 120.0(10) . . ?
C56 C57 C52 120.6(9) . . ?
Cl1 C58 Cl2 114.3(8) . . ?
Cl4 C59 Cl3 128(2) . . ?

loop_
_geom_bond_atom_site_label_1
_geom_bond_atom_site_label_2
_geom_bond_distance
_geom_bond_site_symmetry_2
_geom_bond_publ_flag
Ni1 N1 1.944(6) . ?
Ni1 C27 2.024(7) . ?
Ni1 P2 2.201(3) . ?
Ni1 Br1 2.341(3) . ?
Ni1 P1 2.570(3) . ?
Cl1 C58 1.574(14) . ?
Cl2 C58 1.818(13) . ?
Cl3 C59 1.618(18) . ?
Cl4 C59 1.609(18) . ?
P1 N1 1.587(6) . ?
P1 C27 1.774(7) . ?
P1 C1 1.804(7) . ?
P1 C7 1.813(8) . ?
P2 C44 1.819(8) . ?
P2 C52 1.824(8) . ?
P2 C46 1.840(8) . ?
N1 C28 1.439(8) . ?
N2 C25 1.267(8) . ?
N2 C13 1.419(10) . ?
C1 C2 1.382(10) . ?
C1 C6 1.391(10) . ?
C2 C3 1.388(10) . ?
C3 C4 1.383(12) . ?
C4 C5 1.374(11) . ?
C5 C6 1.384(10) . ?
C7 C8 1.396(11) . ?
C7 C12 1.402(10) . ?
C8 C9 1.380(13) . ?
C9 C10 1.361(12) . ?
C10 C11 1.348(12) . ?
C11 C12 1.374(12) . ?
C13 C14 1.374(11) . ?
C13 C18 1.405(11) . ?
C14 C15 1.403(12) . ?
C14 C19 1.542(11) . ?
C15 C16 1.344(13) . ?
C16 C17 1.376(14) . ?
C17 C18 1.394(13) . ?
C18 C22 1.514(12) . ?
C19 C20 1.519(13) . ?
C19 C21 1.520(12) . ?
C22 C24 1.525(13) . ?
C22 C23 1.539(12) . ?
C25 C27 1.488(11) . ?
C25 C26 1.514(10) . ?
C28 C33 1.382(11) . ?
C28 C29 1.431(10) . ?
C29 C30 1.373(10) . ?
C29 C34 1.499(12) . ?
C30 C31 1.365(12) . ?
C31 C32 1.407(13) . ?
C32 C33 1.409(10) . ?
C33 C37 1.518(12) . ?
C34 C36 1.523(13) . ?
C34 C35 1.542(12) . ?
C37 C38 1.488(14) . ?
C37 C39 1.512(13) . ?
C40 C45 1.380(12) . ?
C40 C41 1.384(12) . ?
C41 C42 1.347(14) . ?
C42 C43 1.398(12) . ?
C43 C44 1.385(10) . ?
C44 C45 1.394(12) . ?
C46 C51 1.402(11) . ?
C46 C47 1.411(9) . ?
C47 C48 1.367(13) . ?
C48 C49 1.415(13) . ?
C49 C50 1.362(11) . ?
C50 C51 1.379(12) . ?
C52 C53 1.380(12) . ?
C52 C57 1.399(11) . ?
C53 C54 1.410(12) . ?
C54 C55 1.370(14) . ?
C55 C56 1.377(15) . ?
C56 C57 1.386(12) . ?
